data_4134092
loop_
_publ_author_name
'Wang, Wei'
'Zhu, Haofu'
'Feng, Lei'
'Yu, Qun'
'Hao, Jing-Cheng'
'Zhu, Rongxiu'
'Wang, Yao'

_publ_section_title
;
 Dual Chalcogen-Chalcogen Bonding Catalysis.
;
_journal_name_full 'Journal of the American Chemical Society'
_journal_paper_doi 10.1021/jacs.9b12610
_journal_year 2020
_chemical_formula_moiety 'C24 H20 P Se, B F4'
_chemical_formula_sum 'C24 H20 B F4 P Se'
_chemical_formula_weight 505.14
_space_group_crystal_system monoclinic
_space_group_IT_number 14
_space_group_name_Hall '-P 2yn'
_space_group_name_H-M_alt 'P 1 21/n 1'
_atom_sites_solution_hydrogens geom
_atom_sites_solution_primary dual
_audit_creation_date 2019-10-01
_audit_creation_method
;
Olex2 1.2
(compiled 2018.05.29 svn.r3508 for OlexSys, GUI svn.r5506)
;
_cell_angle_alpha 90
_cell_angle_beta 93.5630(10)
_cell_angle_gamma 90
_cell_formula_units_Z 4
_cell_length_a 12.10510(10)
_cell_length_b 11.7634(2)
_cell_length_c 15.6847(2)
_cell_measurement_reflns_used 8532
_cell_measurement_temperature 173.00(10)
_cell_measurement_theta_max 76.0160
_cell_measurement_theta_min 4.4680
_cell_volume 2229.14(5)
_computing_cell_refinement 'CrysAlisPro 1.171.40.25a (Rigaku OD, 2018)'
_computing_data_collection 'CrysAlisPro 1.171.40.25a (Rigaku OD, 2018)'
_computing_data_reduction 'CrysAlisPro 1.171.40.25a (Rigaku OD, 2018)'
_computing_molecular_graphics 'Olex2 (Dolomanov et al., 2009)'
_computing_publication_material 'Olex2 (Dolomanov et al., 2009)'
_computing_structure_refinement 'ShelXL (Sheldrick, 2015)'
_computing_structure_solution 'ShelXT (Sheldrick, 2015)'
_diffrn_ambient_environment N~2~
_diffrn_ambient_temperature 173.00(10)
_diffrn_detector 'CCD plate'
_diffrn_detector_area_resol_mean 10.0000
_diffrn_detector_type HyPix
_diffrn_measured_fraction_theta_full 0.972
_diffrn_measured_fraction_theta_max 0.984
_diffrn_measurement_details
;
List of Runs (angles in degrees, time in seconds):

  # Type    Start    End  Width  t~exp~   \w     \q     \k     \f   Frames
--------------------------------------------------------------------------
  1  \w   -115.00 -66.00   1.00    0.10    --  -48.45 -67.00  88.00   49
  2  \w    -61.00 -35.00   1.00    0.10    --  -48.45 -67.00  88.00   26
  3  \w    -59.00  19.00   1.00    0.10    --  -48.45  67.00-137.00   78
  4  \w    -23.00  67.00   1.00    0.10    --   48.45 -67.00  88.00   90
  5  \w    -54.00 -20.00   1.00    0.30    --  -86.25  67.00-137.00   34
  6  \w   -114.00 -88.00   1.00    0.30    --  -86.25 -67.00  88.00   26
  7  \w     96.00 122.00   1.00    0.30    --  106.49  67.00-137.00   26
  8  \w     34.00 123.00   1.00    0.30    --  106.49 -67.00  88.00   89
  9  \w     87.00 112.00   1.00    0.10    --   48.45  67.00-137.00   25
 10  \w   -159.00 -83.00   1.00    0.30    --  -86.25 -99.00 150.00   76
 11  \w     94.00 178.00   1.00    0.30    --  106.49  19.00-180.00   84
 12  \w     99.00 178.00   1.00    0.30    --  106.49  38.00-150.00   79
 13  \w     34.00 108.00   1.00    0.30    --  106.49 -99.00 -30.00   74
 14  \w     34.00 121.00   1.00    0.30    --  106.49 -57.00 -30.00   87
;
_diffrn_measurement_device 'four-circle diffractometer'
_diffrn_measurement_device_type 'XtaLAB Synergy, Dualflex, HyPix'
_diffrn_measurement_method '\w scans'
_diffrn_measurement_specimen_support 'Mitegen 50um'
_diffrn_orient_matrix_type 'CrysAlisPro convention (1999,Acta A55,543-557)'
_diffrn_orient_matrix_UB_11 -0.0727377000
_diffrn_orient_matrix_UB_12 0.0912773000
_diffrn_orient_matrix_UB_13 -0.0461776000
_diffrn_orient_matrix_UB_21 -0.1006115000
_diffrn_orient_matrix_UB_22 -0.0416388000
_diffrn_orient_matrix_UB_23 0.0468952000
_diffrn_orient_matrix_UB_31 0.0291445000
_diffrn_orient_matrix_UB_32 0.0840144000
_diffrn_orient_matrix_UB_33 0.0732545000
_diffrn_radiation_collimation 0.3
_diffrn_radiation_monochromator mirror
_diffrn_radiation_probe x-ray
_diffrn_radiation_type CuK\a
_diffrn_radiation_wavelength 1.54184
_diffrn_reflns_av_R_equivalents 0.0391
_diffrn_reflns_av_unetI/netI 0.0384
_diffrn_reflns_Laue_measured_fraction_full 0.972
_diffrn_reflns_Laue_measured_fraction_max 0.984
_diffrn_reflns_limit_h_max 14
_diffrn_reflns_limit_h_min -14
_diffrn_reflns_limit_k_max 14
_diffrn_reflns_limit_k_min -5
_diffrn_reflns_limit_l_max 18
_diffrn_reflns_limit_l_min -18
_diffrn_reflns_number 12806
_diffrn_reflns_point_group_measured_fraction_full 0.972
_diffrn_reflns_point_group_measured_fraction_max 0.984
_diffrn_reflns_theta_full 67.684
_diffrn_reflns_theta_max 67.054
_diffrn_reflns_theta_min 4.702
_diffrn_source 'micro-focus sealed X-ray tube'
_diffrn_source_current 24.0
_diffrn_source_power 1.2
_diffrn_source_target Mo
_diffrn_source_type 'PhotonJet (Cu) X-ray Source'
_diffrn_source_voltage 50.0
_exptl_absorpt_coefficient_mu 3.335
_exptl_absorpt_correction_T_max 1.00000
_exptl_absorpt_correction_T_min 0.70027
_exptl_absorpt_correction_type multi-scan
_exptl_absorpt_process_details
;
CrysAlisPro 1.171.40.25a (Rigaku Oxford Diffraction, 2018)
Empirical absorption correction using spherical harmonics,
 implemented in SCALE3 ABSPACK scaling algorithm.
;
_exptl_crystal_colour 'clear light colourless'
_exptl_crystal_colour_lustre clear
_exptl_crystal_colour_modifier light
_exptl_crystal_colour_primary colourless
_exptl_crystal_density_diffrn 1.505
_exptl_crystal_description block
_exptl_crystal_F_000 1016
_exptl_crystal_size_max 0.06
_exptl_crystal_size_mid 0.04
_exptl_crystal_size_min 0.03
_refine_diff_density_max 1.297
_refine_diff_density_min -0.972
_refine_diff_density_rms 0.090
_refine_ls_extinction_method none
_refine_ls_goodness_of_fit_ref 1.082
_refine_ls_hydrogen_treatment constr
_refine_ls_matrix_type full
_refine_ls_number_parameters 280
_refine_ls_number_reflns 3920
_refine_ls_number_restraints 0
_refine_ls_restrained_S_all 1.082
_refine_ls_R_factor_all 0.0552
_refine_ls_R_factor_gt 0.0441
_refine_ls_shift/su_max 0.001
_refine_ls_shift/su_mean 0.000
_refine_ls_structure_factor_coef Fsqd
_refine_ls_weighting_details 'w=1/[\s^2^(Fo^2^)+(0.0539P)^2^+4.2178P] where P=(Fo^2^+2Fc^2^)/3'
_refine_ls_weighting_scheme calc
_refine_ls_wR_factor_gt 0.1108
_refine_ls_wR_factor_ref 0.1211
_reflns_Friedel_coverage 0.000
_reflns_number_gt 3427
_reflns_number_total 3920
_reflns_threshold_expression 'I > 2\s(I)'
_cod_data_source_file ja9b12610_si_004.cif
_cod_data_source_block 190930a
_cod_database_code 4134092
_shelxl_version_number 2013-4
_chemical_oxdiff_formula SePC
_shelx_space_group_comment
;
The symmetry employed for this shelxl refinement is uniquely defined
by the following loop, which should always be used as a source of
symmetry information in preference to the above space-group names.
They are only intended as comments.
;
_shelx_estimated_absorpt_t_max 0.907
_shelx_estimated_absorpt_t_min 0.825
_reflns_odcompleteness_completeness 98.60
_reflns_odcompleteness_iscentric 1
_reflns_odcompleteness_theta 66.97
_olex2_refinement_description
;
1. Fixed Uiso
 At 1.2 times of:
  All C(H) groups
2.a Aromatic/amide H refined with riding coordinates:
 C3(H3), C4(H4), C6(H6), C7(H7), C9(H9), C10(H10), C11(H11), C12(H12),
 C13(H13), C14(H14), C15(H15), C16(H16), C17(H17), C18(H18), C19(H19), C20(H20),
  C21(H21), C22(H22), C23(H23), C24(H24)
;
_olex2_submission_special_instructions 'No special instructions were received'
_oxdiff_exptl_absorpt_empirical_details
;
Empirical correction (ABSPACK) includes:
- Absorption correction using spherical harmonics
- Frame scaling
;
_oxdiff_exptl_absorpt_empirical_full_max 1.335
_oxdiff_exptl_absorpt_empirical_full_min 0.806

loop_
_space_group_symop_operation_xyz
'x, y, z'
'-x+1/2, y+1/2, -z+1/2'
'-x, -y, -z'
'x-1/2, -y-1/2, z-1/2'

loop_
_atom_site_label
_atom_site_type_symbol
_atom_site_fract_x
_atom_site_fract_y
_atom_site_fract_z
_atom_site_U_iso_or_equiv
_atom_site_adp_type
_atom_site_occupancy
_atom_site_site_symmetry_order
_atom_site_calc_flag
_atom_site_refinement_flags_posn
Se1 Se 0.64706(3) 0.48422(3) 0.30849(2) 0.03194(15) Uani 1 1 d .
P1 P 0.72226(6) 0.62783(7) 0.38401(5) 0.0229(2) Uani 1 1 d .
C1 C 0.8486(2) 0.6754(3) 0.3409(2) 0.0241(7) Uani 1 1 d .
C2 C 0.6211(3) 0.7399(3) 0.3808(2) 0.0263(7) Uani 1 1 d .
C3 C 0.8766(3) 0.6430(3) 0.2599(2) 0.0303(7) Uani 1 1 d .
H3 H 0.8298 0.5930 0.2266 0.036 Uiso 1 1 calc R
C4 C 0.6628(3) 0.5794(3) 0.5464(2) 0.0309(7) Uani 1 1 d .
H4 H 0.5917 0.6069 0.5273 0.037 Uiso 1 1 calc R
C5 C 0.7501(3) 0.5833(3) 0.4925(2) 0.0240(7) Uani 1 1 d .
C6 C 0.5158(3) 0.7252(3) 0.3418(2) 0.0321(8) Uani 1 1 d .
H6 H 0.4951 0.6546 0.3161 0.039 Uiso 1 1 calc R
C7 C 0.9164(3) 0.7508(3) 0.3887(2) 0.0339(8) Uani 1 1 d .
H7 H 0.8977 0.7732 0.4442 0.041 Uiso 1 1 calc R
C8 C 0.7375(3) 0.3672(3) 0.3633(2) 0.0310(7) Uani 1 1 d .
C9 C 0.4411(3) 0.8151(3) 0.3409(3) 0.0385(9) Uani 1 1 d .
H9 H 0.3689 0.8058 0.3143 0.046 Uiso 1 1 calc R
C10 C 0.8377(3) 0.3386(3) 0.3311(2) 0.0341(8) Uani 1 1 d .
H10 H 0.8651 0.3803 0.2850 0.041 Uiso 1 1 calc R
C11 C 0.4708(3) 0.9169(3) 0.3779(3) 0.0412(9) Uani 1 1 d .
H11 H 0.4190 0.9777 0.3771 0.049 Uiso 1 1 calc R
C12 C 0.6803(3) 0.5352(3) 0.6280(2) 0.0356(8) Uani 1 1 d .
H12 H 0.6210 0.5319 0.6648 0.043 Uiso 1 1 calc R
C13 C 0.6513(3) 0.8437(3) 0.4186(2) 0.0375(8) Uani 1 1 d .
H13 H 0.7232 0.8536 0.4454 0.045 Uiso 1 1 calc R
C14 C 0.8706(3) 0.5008(4) 0.6025(3) 0.0432(10) Uani 1 1 d .
H14 H 0.9420 0.4749 0.6223 0.052 Uiso 1 1 calc R
C15 C 0.7583(3) 0.2175(4) 0.4662(3) 0.0429(9) Uani 1 1 d .
H15 H 0.7318 0.1765 0.5129 0.051 Uiso 1 1 calc R
C16 C 0.8537(3) 0.5432(4) 0.5203(2) 0.0354(8) Uani 1 1 d .
H16 H 0.9129 0.5447 0.4832 0.043 Uiso 1 1 calc R
C17 C 1.0116(3) 0.7931(4) 0.3545(3) 0.0415(9) Uani 1 1 d .
H17 H 1.0573 0.8458 0.3862 0.050 Uiso 1 1 calc R
C18 C 0.7842(3) 0.4959(3) 0.6559(2) 0.0392(9) Uani 1 1 d .
H18 H 0.7960 0.4655 0.7118 0.047 Uiso 1 1 calc R
C19 C 0.6975(3) 0.3071(3) 0.4310(2) 0.0375(8) Uani 1 1 d .
H19 H 0.6288 0.3275 0.4529 0.045 Uiso 1 1 calc R
C20 C 1.0397(3) 0.7584(4) 0.2745(2) 0.0397(9) Uani 1 1 d .
H20 H 1.1054 0.7863 0.2518 0.048 Uiso 1 1 calc R
C21 C 0.8977(3) 0.2484(4) 0.3671(2) 0.0422(9) Uani 1 1 d .
H21 H 0.9669 0.2285 0.3458 0.051 Uiso 1 1 calc R
C22 C 0.8576(4) 0.1873(4) 0.4334(3) 0.0443(10) Uani 1 1 d .
H22 H 0.8983 0.1243 0.4567 0.053 Uiso 1 1 calc R
C23 C 0.9732(3) 0.6841(4) 0.2276(2) 0.0386(9) Uani 1 1 d .
H23 H 0.9933 0.6605 0.1728 0.046 Uiso 1 1 calc R
C24 C 0.5755(3) 0.9320(4) 0.4165(3) 0.0442(9) Uani 1 1 d .
H24 H 0.5955 1.0031 0.4417 0.053 Uiso 1 1 calc R
F1 F 0.3932(3) 0.5831(4) 0.19573(17) 0.0948(14) Uani 1 1 d .
F2 F 0.2814(2) 0.4674(3) 0.1281(3) 0.0985(14) Uani 1 1 d .
F3 F 0.3680(3) 0.6025(5) 0.0567(2) 0.124(2) Uani 1 1 d .
F4 F 0.2236(3) 0.6410(3) 0.1392(3) 0.0925(11) Uani 1 1 d .
B1 B 0.3179(4) 0.5801(4) 0.1284(3) 0.0383(10) Uani 1 1 d .

loop_
_atom_site_aniso_label
_atom_site_aniso_U_11
_atom_site_aniso_U_22
_atom_site_aniso_U_33
_atom_site_aniso_U_23
_atom_site_aniso_U_13
_atom_site_aniso_U_12
Se1 0.0271(2) 0.0304(2) 0.0371(2) -0.00786(15) -0.00679(15) 0.00282(14)
P1 0.0197(4) 0.0245(4) 0.0242(4) -0.0024(3) -0.0013(3) 0.0028(3)
C1 0.0223(15) 0.0254(16) 0.0242(15) 0.0029(13) -0.0013(12) 0.0051(12)
C2 0.0238(15) 0.0303(18) 0.0249(16) 0.0022(14) 0.0016(12) 0.0060(13)
C3 0.0326(17) 0.0332(19) 0.0249(16) 0.0006(14) 0.0006(13) 0.0060(14)
C4 0.0246(16) 0.0333(19) 0.0354(18) -0.0008(15) 0.0058(13) 0.0025(13)
C5 0.0267(15) 0.0229(16) 0.0225(15) -0.0019(13) 0.0021(12) -0.0003(12)
C6 0.0251(16) 0.0322(19) 0.0386(19) 0.0022(16) -0.0011(14) 0.0014(14)
C7 0.0328(17) 0.039(2) 0.0301(18) 0.0000(15) 0.0019(14) -0.0004(15)
C8 0.0290(17) 0.0291(18) 0.0345(18) -0.0064(15) -0.0020(14) 0.0025(14)
C9 0.0227(16) 0.042(2) 0.050(2) 0.0075(18) -0.0001(15) 0.0058(15)
C10 0.0345(18) 0.038(2) 0.0301(18) -0.0043(15) 0.0026(14) 0.0047(15)
C11 0.0334(19) 0.036(2) 0.054(2) 0.0028(18) 0.0086(17) 0.0138(16)
C12 0.0376(19) 0.036(2) 0.0345(19) 0.0007(16) 0.0145(15) 0.0008(15)
C13 0.0333(18) 0.036(2) 0.042(2) -0.0084(17) -0.0062(15) 0.0071(15)
C14 0.0302(19) 0.065(3) 0.034(2) 0.0193(19) 0.0012(15) 0.0113(17)
C15 0.058(2) 0.035(2) 0.035(2) 0.0038(17) -0.0012(17) -0.0062(18)
C16 0.0255(16) 0.050(2) 0.0315(18) 0.0086(17) 0.0059(14) 0.0085(15)
C17 0.0349(19) 0.043(2) 0.046(2) 0.0039(18) -0.0026(16) -0.0101(17)
C18 0.046(2) 0.045(2) 0.0268(18) 0.0082(16) 0.0054(16) 0.0024(17)
C19 0.0371(19) 0.036(2) 0.040(2) -0.0058(17) 0.0059(15) -0.0072(15)
C20 0.0306(18) 0.046(2) 0.043(2) 0.0160(18) 0.0069(16) -0.0003(16)
C21 0.044(2) 0.044(2) 0.038(2) -0.0063(18) -0.0012(16) 0.0175(18)
C22 0.059(2) 0.035(2) 0.037(2) -0.0043(17) -0.0123(18) 0.0118(18)
C23 0.039(2) 0.044(2) 0.0336(19) 0.0092(17) 0.0139(15) 0.0120(17)
C24 0.046(2) 0.034(2) 0.052(2) -0.0095(19) 0.0016(18) 0.0098(17)
F1 0.093(2) 0.152(4) 0.0372(14) 0.0214(18) -0.0185(14) -0.074(2)
F2 0.0467(16) 0.062(2) 0.186(4) -0.050(2) 0.005(2) -0.0088(14)
F3 0.0562(18) 0.269(6) 0.0477(17) 0.067(3) 0.0034(14) -0.018(3)
F4 0.099(2) 0.0519(18) 0.131(3) 0.0057(19) 0.042(2) 0.0238(17)
B1 0.038(2) 0.052(3) 0.0245(19) -0.0036(19) -0.0025(16) -0.0113(19)

loop_
_atom_type_symbol
_atom_type_description
_atom_type_scat_dispersion_real
_atom_type_scat_dispersion_imag
_atom_type_scat_source
C C 0.0181 0.0091 'International Tables Vol C Tables 4.2.6.8 and 6.1.1.4'
H H 0.0000 0.0000 'International Tables Vol C Tables 4.2.6.8 and 6.1.1.4'
B B 0.0090 0.0039 'International Tables Vol C Tables 4.2.6.8 and 6.1.1.4'
F F 0.0727 0.0534 'International Tables Vol C Tables 4.2.6.8 and 6.1.1.4'
P P 0.2955 0.4335 'International Tables Vol C Tables 4.2.6.8 and 6.1.1.4'
Se Se -0.7943 1.1372 'International Tables Vol C Tables 4.2.6.8 and 6.1.1.4'

loop_
_geom_angle_atom_site_label_1
_geom_angle_atom_site_label_2
_geom_angle_atom_site_label_3
_geom_angle
C8 Se1 P1 95.90(10)
C1 P1 Se1 111.43(11)
C2 P1 Se1 106.66(11)
C2 P1 C1 110.77(15)
C5 P1 Se1 109.28(11)
C5 P1 C1 109.47(14)
C5 P1 C2 109.17(15)
C3 C1 P1 121.3(3)
C3 C1 C7 119.9(3)
C7 C1 P1 118.7(2)
C6 C2 P1 121.6(3)
C6 C2 C13 120.3(3)
C13 C2 P1 118.0(2)
C23 C3 C1 119.7(3)
C12 C4 C5 119.6(3)
C4 C5 P1 118.7(2)
C16 C5 P1 120.8(2)
C16 C5 C4 120.2(3)
C2 C6 C9 119.2(3)
C17 C7 C1 119.5(3)
C10 C8 Se1 119.8(3)
C10 C8 C19 120.7(3)
C19 C8 Se1 119.3(3)
C11 C9 C6 120.5(3)
C8 C10 C21 119.1(4)
C9 C11 C24 120.5(3)
C18 C12 C4 120.1(3)
C24 C13 C2 119.4(3)
C18 C14 C16 120.4(3)
C19 C15 C22 120.1(4)
C5 C16 C14 119.6(3)
C20 C17 C7 120.0(4)
C14 C18 C12 120.1(3)
C15 C19 C8 119.5(4)
C23 C20 C17 120.4(3)
C22 C21 C10 120.5(4)
C21 C22 C15 120.1(4)
C20 C23 C3 120.4(3)
C11 C24 C13 120.2(4)
F1 B1 F2 103.1(4)
F1 B1 F4 114.6(4)
F3 B1 F1 109.4(4)
F3 B1 F2 110.2(4)
F3 B1 F4 115.3(4)
F4 B1 F2 103.3(3)

loop_
_geom_bond_atom_site_label_1
_geom_bond_atom_site_label_2
_geom_bond_distance
Se1 P1 2.2253(9)
Se1 C8 1.927(4)
P1 C1 1.800(3)
P1 C2 1.798(3)
P1 C5 1.792(3)
C1 C3 1.389(5)
C1 C7 1.395(5)
C2 C6 1.390(5)
C2 C13 1.395(5)
C3 C23 1.389(5)
C4 C5 1.395(4)
C4 C12 1.385(5)
C5 C16 1.385(5)
C6 C9 1.391(5)
C7 C17 1.393(5)
C8 C10 1.384(5)
C8 C19 1.387(5)
C9 C11 1.370(6)
C10 C21 1.386(5)
C11 C24 1.382(6)
C12 C18 1.385(6)
C13 C24 1.386(5)
C14 C16 1.386(5)
C14 C18 1.381(5)
C15 C19 1.382(6)
C15 C22 1.383(6)
C17 C20 1.382(6)
C20 C23 1.371(6)
C21 C22 1.376(6)
F1 B1 1.352(5)
F2 B1 1.397(6)
F3 B1 1.336(5)
F4 B1 1.368(6)
